data_2005403
loop_
_publ_author_name
'bin Shawkataly, O.'
'Singh, J.'
'Fun, H.-K.'
'Sivakumar, K.'

_publ_section_title
;
 Tris(4-chlorophenyl)phosphine and Tris(4-fluorophenyl)phosphine
;
_journal_issue 9
_journal_name_full 'Acta Crystallographica Section C'
_journal_page_first 2243
_journal_page_last 2245
_journal_paper_doi 10.1107/S0108270196004337
_journal_volume 52
_journal_year 1996
_chemical_formula_sum 'C18 H12 F3 P'
_chemical_formula_weight 316.25
_chemical_name_systematic
;
Tris(4-fluorophenyl)phosphine.
;
_space_group_IT_number 144
_symmetry_cell_setting trigonal
_symmetry_space_group_name_Hall 'P 31'
_symmetry_space_group_name_H-M 'P 31'
_audit_creation_method SHELXL
_cell_angle_alpha 90.00
_cell_angle_beta 90.00
_cell_angle_gamma 120.00
_cell_formula_units_Z 3
_cell_length_a 12.428(1)
_cell_length_b 12.428(1)
_cell_length_c 8.753(1)
_cell_measurement_reflns_used 36
_cell_measurement_temperature 293(2)
_cell_measurement_theta_max 25
_cell_measurement_theta_min 8
_cell_volume 1170.82(19)
_computing_cell_refinement XSCANS
_computing_data_collection 'XSCANS (Siemens, 1994)'
_computing_data_reduction XSCANS
_computing_molecular_graphics SHELXTL/PC
_computing_publication_material SHELXL93
_computing_structure_refinement 'SHELXL93 (Sheldrick, 1993)'
_computing_structure_solution 'SHELXTL/PC (Sheldrick, 1990)'
_diffrn_ambient_temperature 293(2)
_diffrn_measurement_device 'Siemens P4 diffractometer'
_diffrn_measurement_method '\q/2\q scans'
_diffrn_radiation_monochromator graphite
_diffrn_radiation_source 'fine-focus sealed tube'
_diffrn_radiation_type MoK\a
_diffrn_radiation_wavelength 0.71073
_diffrn_reflns_av_R_equivalents 0.0202
_diffrn_reflns_av_sigmaI/netI 0.0485
_diffrn_reflns_limit_h_max 14
_diffrn_reflns_limit_h_min -1
_diffrn_reflns_limit_k_max 1
_diffrn_reflns_limit_k_min -14
_diffrn_reflns_limit_l_max 10
_diffrn_reflns_limit_l_min -1
_diffrn_reflns_number 1975
_diffrn_reflns_theta_max 24.99
_diffrn_reflns_theta_min 1.89
_diffrn_standards_decay_% <3
_diffrn_standards_interval_count 97
_diffrn_standards_number 3
_exptl_absorpt_coefficient_mu 0.200
_exptl_absorpt_correction_type none
_exptl_crystal_colour Colourless
_exptl_crystal_density_diffrn 1.346
_exptl_crystal_density_meas ?
_exptl_crystal_description Rod-like
_exptl_crystal_F_000 486
_exptl_crystal_size_max 0.52
_exptl_crystal_size_mid 0.22
_exptl_crystal_size_min 0.22
_refine_diff_density_max 0.11
_refine_diff_density_min -0.13
_refine_ls_abs_structure_details 'Flack (1983)'
_refine_ls_abs_structure_Flack 0.20(13)
_refine_ls_extinction_method none
_refine_ls_goodness_of_fit_all 0.907
_refine_ls_goodness_of_fit_obs 1.059
_refine_ls_hydrogen_treatment refall
_refine_ls_matrix_type full
_refine_ls_number_parameters 247
_refine_ls_number_reflns 1604
_refine_ls_number_restraints 1
_refine_ls_restrained_S_all 0.907
_refine_ls_restrained_S_obs 1.059
_refine_ls_R_factor_all 0.0607
_refine_ls_R_factor_obs 0.0359
_refine_ls_shift/esd_max 0.000
_refine_ls_shift/esd_mean 0.000
_refine_ls_structure_factor_coef Fsqd
_refine_ls_weighting_details 'w = 1/[\s^2^(Fo^2^)+(0.0341P)^2^] where P=(Fo^2^+2Fc^2^)/3'
_refine_ls_weighting_scheme calc
_refine_ls_wR_factor_all 0.0791
_refine_ls_wR_factor_obs 0.0723
_reflns_number_observed 1076
_reflns_number_total 1604
_reflns_observed_criterion >2sigma(I)
_cod_data_source_file mu1256.cif
_cod_data_source_block 2
_cod_depositor_comments
;
The following automatic conversions were performed:
'_symmetry_cell_setting' value 'Trigonal' changed to 'trigonal' according
to '/home/saulius/struct/CIF-dictionaries/cif_core.dic' dictionary named
'cif_core.dic' version 2.4.1 from 2010-06-29.

Automatic conversion script
Id: cif_fix_enum 1527 2010-12-29 10:47:43Z saulius 

The following automatic conversions were performed:

'_symmetry_cell_setting' value 'Trigonal' changed to 'trigonal'
according to /home/saulius/struct/CIF-dictionaries/cif_core.dic
dictionary named 'cif_core.dic' version 2.4.1 from
2010-06-29.

'_exptl_absorpt_correction_type' value 'None' changed to
'none' according to
/home/saulius/struct/CIF-dictionaries/cif_core.dic dictionary named
'cif_core.dic' version 2.4.1 from 2010-06-29.

'_geom_bond_publ_flag'
value 'Yes' changed to 'yes' according to
/home/saulius/struct/CIF-dictionaries/cif_core.dic dictionary named
'cif_core.dic' version 2.4.1 from 2010-06-29 (6
times).

'_geom_angle_publ_flag' value 'Yes' changed to 'yes'
according to /home/saulius/struct/CIF-dictionaries/cif_core.dic
dictionary named 'cif_core.dic' version 2.4.1 from 2010-06-29 (9
times).

Automatic conversion script
Id: cif_fix_values 1715 2011-07-08 13:25:40Z adriana 

The following automatic conversions were performed:

'_exptl_crystal_density_meas' value 'not measured' was changed to '?'
- the value is perceived as not measured.

Automatic conversion script
Id: cif_fix_values 3008 2015-01-20 13:52:24Z robertas 

The following automatic conversions were performed:

'_refine_ls_weighting_scheme' value 'calc w =
1/[\s^2^(Fo^2^)+(0.0341P)^2^] where P=(Fo^2^+2Fc^2^)/3' was changed
to 'calc'. New tag '_refine_ls_weighting_details' was created. The
value of the new tag was set to 'w = 1/[\s^2^(Fo^2^)+(0.0341P)^2^]
where P=(Fo^2^+2Fc^2^)/3'.

Automatic conversion script
Id: cif_fix_values 3143 2015-03-26 13:38:13Z robertas 
;
_cod_original_cell_volume 1170.8(2)
_cod_database_code 2005403

loop_
_symmetry_equiv_pos_as_xyz
'x, y, z'
'-y, x-y, z+1/3'
'-x+y, -x, z+2/3'

loop_
_atom_site_aniso_label
_atom_site_aniso_U_11
_atom_site_aniso_U_22
_atom_site_aniso_U_33
_atom_site_aniso_U_12
_atom_site_aniso_U_13
_atom_site_aniso_U_23
P1 0.0679(8) 0.0511(6) 0.0967(9) 0.0301(6) 0.0103(7) 0.0001(7)
F1 0.088(2) 0.142(3) 0.141(3) 0.051(2) 0.043(2) 0.000(2)
F2 0.136(3) 0.134(3) 0.100(2) 0.070(2) 0.029(2) 0.041(2)
F3 0.094(2) 0.149(3) 0.174(3) 0.060(2) -0.041(3) -0.010(3)
C1 0.058(2) 0.053(2) 0.081(3) 0.023(2) 0.007(2) 0.005(2)
C2 0.085(3) 0.068(3) 0.104(4) 0.035(3) 0.025(3) 0.023(3)
C3 0.090(4) 0.071(3) 0.107(4) 0.020(3) 0.038(3) 0.024(3)
C4 0.060(3) 0.095(4) 0.086(3) 0.030(3) 0.015(3) 0.003(3)
C5 0.095(4) 0.095(4) 0.114(5) 0.062(3) 0.031(4) 0.022(4)
C6 0.086(3) 0.070(3) 0.108(4) 0.044(3) 0.041(3) 0.027(3)
C7 0.059(2) 0.056(3) 0.078(3) 0.028(2) 0.008(3) -0.012(2)
C8 0.063(3) 0.071(3) 0.098(4) 0.023(3) 0.003(3) -0.003(3)
C9 0.076(3) 0.103(5) 0.085(4) 0.040(3) -0.001(3) -0.005(4)
C10 0.092(4) 0.085(4) 0.087(4) 0.047(3) 0.025(3) 0.016(3)
C11 0.085(4) 0.068(3) 0.091(4) 0.026(3) 0.019(4) -0.003(3)
C12 0.071(3) 0.065(3) 0.076(4) 0.025(3) 0.002(3) -0.004(3)
C13 0.067(3) 0.059(3) 0.084(3) 0.037(2) 0.009(2) 0.003(3)
C14 0.080(4) 0.074(3) 0.123(5) 0.043(3) 0.016(4) -0.007(3)
C15 0.060(3) 0.083(3) 0.169(6) 0.042(3) 0.006(4) -0.005(4)
C16 0.080(4) 0.086(4) 0.122(5) 0.043(3) -0.012(4) 0.006(4)
C17 0.089(4) 0.122(5) 0.106(5) 0.057(4) -0.007(4) -0.018(4)
C18 0.078(3) 0.111(4) 0.099(4) 0.058(3) 0.000(3) -0.009(4)

loop_
_atom_site_label
_atom_site_occupancy
_atom_site_fract_x
_atom_site_fract_y
_atom_site_fract_z
_atom_site_U_iso_or_equiv
_atom_site_thermal_displace_type
_atom_site_calc_flag
_atom_site_type_symbol
P1 1 0.20654(10) 0.45958(10) 0.0112(2) 0.0717(4) Uani d P
F1 1 0.5995(3) 0.4296(3) -0.3396(5) 0.1265(12) Uani d F
F2 1 0.1205(3) 0.1236(3) 0.5357(4) 0.1221(11) Uani d F
F3 1 -0.2473(3) 0.2182(3) -0.3714(5) 0.1396(13) Uani d F
C1 1 0.3244(4) 0.4430(4) -0.0961(5) 0.0661(12) Uani d C
C2 1 0.4010(5) 0.5383(4) -0.1899(7) 0.0873(15) Uani d C
C3 1 0.4928(5) 0.5345(5) -0.2741(7) 0.098(2) Uani d C
C4 1 0.5089(4) 0.4356(5) -0.2587(6) 0.0845(15) Uani d C
C5 1 0.4356(5) 0.3387(6) -0.1672(7) 0.095(2) Uani d C
C6 1 0.3419(5) 0.3418(5) -0.0859(6) 0.0859(15) Uani d C
C7 1 0.1731(4) 0.3499(4) 0.1661(5) 0.0647(12) Uani d C
C8 1 0.2539(4) 0.3898(5) 0.2891(7) 0.0818(14) Uani d C
C9 1 0.2392(5) 0.3157(6) 0.4134(7) 0.0899(15) Uani d C
C10 1 0.1375(5) 0.1976(5) 0.4120(6) 0.0869(14) Uani d C
C11 1 0.0527(6) 0.1530(5) 0.2966(7) 0.087(2) Uani d C
C12 1 0.0712(5) 0.2292(4) 0.1735(7) 0.0743(14) Uani d C
C13 1 0.0689(4) 0.3803(4) -0.1093(5) 0.0676(12) Uani d C
C14 1 -0.0325(5) 0.3939(5) -0.0745(8) 0.091(2) Uani d C
C15 1 -0.1380(5) 0.3400(5) -0.1594(9) 0.101(2) Uani d C
C16 1 -0.1422(5) 0.2729(5) -0.2834(8) 0.096(2) Uani d C
C17 1 -0.0473(6) 0.2554(6) -0.3254(8) 0.104(2) Uani d C
C18 1 0.0598(5) 0.3109(5) -0.2374(7) 0.091(2) Uani d C
H2 1 0.3771(42) 0.6042(42) -0.1893(50) 0.086(14) Uiso d H
H3 1 0.5543(60) 0.5968(62) -0.3253(79) 0.151(25) Uiso d H
H5 1 0.4465(48) 0.2712(51) -0.1522(57) 0.108(18) Uiso d H
H6 1 0.2894(41) 0.2832(41) -0.0131(53) 0.084(14) Uiso d H
H8 1 0.3178(44) 0.4743(48) 0.2903(52) 0.092(15) Uiso d H
H9 1 0.2813(42) 0.3393(41) 0.5070(56) 0.080(14) Uiso d H
H11 1 -0.0235(45) 0.0733(46) 0.2911(54) 0.092(15) Uiso d H
H12 1 0.0196(33) 0.2088(34) 0.0967(42) 0.044(11) Uiso d H
H14 1 -0.0222(47) 0.4413(45) 0.0056(62) 0.100(19) Uiso d H
H15 1 -0.2096(40) 0.3456(37) -0.1409(51) 0.080(13) Uiso d H
H17 1 -0.0429(64) 0.2165(64) -0.4267(82) 0.155(25) Uiso d H
H18 1 0.1365(54) 0.2964(47) -0.2696(64) 0.126(18) Uiso d H

loop_
_atom_type_symbol
_atom_type_description
_atom_type_scat_dispersion_real
_atom_type_scat_dispersion_imag
_atom_type_scat_source
C C 0.0033 0.0016 'International Tables Vol C Tables 4.2.6.8 and 6.1.1.4'
H H 0.0000 0.0000 'International Tables Vol C Tables 4.2.6.8 and 6.1.1.4'
F F 0.0171 0.0103 'International Tables Vol C Tables 4.2.6.8 and 6.1.1.4'
P P 0.1023 0.0942 'International Tables Vol C Tables 4.2.6.8 and 6.1.1.4'

loop_
_geom_angle_atom_site_label_1
_geom_angle_atom_site_label_2
_geom_angle_atom_site_label_3
_geom_angle
_geom_angle_publ_flag
C7 P1 C13 103.0(2) yes
C7 P1 C1 101.2(2) yes
C13 P1 C1 103.2(2) yes
C2 C1 C6 118.1(5) ?
C2 C1 P1 117.4(4) yes
C6 C1 P1 124.5(4) yes
C1 C2 C3 121.5(5) ?
C4 C3 C2 118.8(5) ?
C3 C4 C5 122.1(5) ?
C3 C4 F1 120.1(5) ?
C5 C4 F1 117.8(5) ?
C4 C5 C6 118.9(5) ?
C5 C6 C1 120.7(5) ?
C8 C7 C12 116.9(5) ?
C8 C7 P1 117.3(4) yes
C12 C7 P1 125.7(4) yes
C9 C8 C7 123.1(5) ?
C10 C9 C8 116.7(6) ?
C11 C10 F2 119.1(5) ?
C11 C10 C9 123.5(5) ?
F2 C10 C9 117.4(6) ?
C10 C11 C12 118.1(5) ?
C11 C12 C7 121.7(5) ?
C18 C13 C14 117.2(5) ?
C18 C13 P1 124.6(4) yes
C14 C13 P1 118.1(4) yes
C15 C14 C13 122.2(6) ?
C16 C15 C14 118.2(5) ?
C17 C16 C15 123.2(6) ?
C17 C16 F3 117.3(7) ?
C15 C16 F3 119.4(6) ?
C16 C17 C18 117.8(6) ?
C13 C18 C17 121.3(5) ?

loop_
_geom_bond_atom_site_label_1
_geom_bond_atom_site_label_2
_geom_bond_distance
_geom_bond_publ_flag
P1 C7 1.817(5) yes
P1 C13 1.823(5) yes
P1 C1 1.836(5) yes
F1 C4 1.364(5) yes
F2 C10 1.367(6) yes
F3 C16 1.368(6) yes
C1 C2 1.362(6) ?
C1 C6 1.382(6) ?
C2 C3 1.379(8) ?
C3 C4 1.346(8) ?
C4 C5 1.351(7) ?
C5 C6 1.381(7) ?
C7 C8 1.385(7) ?
C7 C12 1.399(6) ?
C8 C9 1.377(8) ?
C9 C10 1.377(7) ?
C10 C11 1.362(8) ?
C11 C12 1.376(7) ?
C13 C18 1.384(7) ?
C13 C14 1.386(6) ?
C14 C15 1.357(8) ?
C15 C16 1.354(8) ?
C16 C17 1.353(8) ?
C17 C18 1.387(8) ?

loop_
_cod_related_entry_id
_cod_related_entry_database
_cod_related_entry_code
1 ChemSpider 123812
